data_7151814
loop_
_publ_author_name
'Qi, Xian-Liang'
'Zhang, Jun-Tao'
'Feng, Jian-Peng'
'Cao, Xiao-Ping'

_publ_section_title
;
 Total synthesis and absolute configuration of malyngamide W.
;
_journal_issue 10
_journal_name_full 'Organic &amp; biomolecular chemistry'
_journal_page_first 3817
_journal_page_last 3824
_journal_paper_doi 10.1039/c0ob01118e
_journal_volume 9
_journal_year 2011
_chemical_absolute_configuration none
_chemical_formula_sum 'C13 H25 I O2 Si'
_chemical_formula_weight 368.32
_chemical_name_systematic
;
?
;
_space_group_IT_number 19
_symmetry_cell_setting orthorhombic
_symmetry_space_group_name_Hall 'P 2ac 2ab'
_symmetry_space_group_name_H-M 'P 21 21 21'
_atom_sites_solution_hydrogens geom
_atom_sites_solution_primary direct
_atom_sites_solution_secondary difmap
_audit_creation_method SHELXL-97
_cell_angle_alpha 90.00
_cell_angle_beta 90.00
_cell_angle_gamma 90.00
_cell_formula_units_Z 4
_cell_length_a 11.5224(12)
_cell_length_b 11.6757(14)
_cell_length_c 12.5624(15)
_cell_measurement_reflns_used 4858
_cell_measurement_temperature 296(2)
_cell_measurement_theta_max 25.98
_cell_measurement_theta_min 2.38
_cell_volume 1690.0(3)
_computing_cell_refinement 'Bruker SAINT'
_computing_data_collection 'Bruker APEX2'
_computing_data_reduction 'Bruker SAINT'
_computing_molecular_graphics 'Bruker SHELXTL'
_computing_publication_material 'Bruker SHELXTL'
_computing_structure_refinement 'SHELXL-97 (Sheldrick, 2008)'
_computing_structure_solution 'SHELXS-97 (Sheldrick, 2008)'
_diffrn_ambient_temperature 296(2)
_diffrn_measured_fraction_theta_full 1.000
_diffrn_measured_fraction_theta_max 1.000
_diffrn_measurement_device_type 'Bruker APEX-II CCD'
_diffrn_measurement_method '\f and \w scans'
_diffrn_radiation_monochromator graphite
_diffrn_radiation_source 'fine-focus sealed tube'
_diffrn_radiation_type MoK\a
_diffrn_radiation_wavelength 0.71073
_diffrn_reflns_av_R_equivalents 0.0416
_diffrn_reflns_av_sigmaI/netI 0.0374
_diffrn_reflns_limit_h_max 14
_diffrn_reflns_limit_h_min -14
_diffrn_reflns_limit_k_max 14
_diffrn_reflns_limit_k_min -12
_diffrn_reflns_limit_l_max 12
_diffrn_reflns_limit_l_min -16
_diffrn_reflns_number 10387
_diffrn_reflns_theta_full 27.00
_diffrn_reflns_theta_max 27.00
_diffrn_reflns_theta_min 2.38
_exptl_absorpt_coefficient_mu 1.957
_exptl_absorpt_correction_T_max 0.6102
_exptl_absorpt_correction_T_min 0.5474
_exptl_absorpt_correction_type multi-scan
_exptl_absorpt_process_details SADABS
_exptl_crystal_colour colorless
_exptl_crystal_density_diffrn 1.448
_exptl_crystal_density_method 'not measured'
_exptl_crystal_description block
_exptl_crystal_F_000 744
_exptl_crystal_size_max 0.35
_exptl_crystal_size_mid 0.31
_exptl_crystal_size_min 0.28
_refine_diff_density_max 0.513
_refine_diff_density_min -0.535
_refine_diff_density_rms 0.053
_refine_ls_abs_structure_details 'Flack H D (1983), Acta Cryst. A39, 876-881'
_refine_ls_abs_structure_Flack -0.014(18)
_refine_ls_extinction_coef 0.0137(7)
_refine_ls_extinction_expression Fc^*^=kFc[1+0.001xFc^2^\l^3^/sin(2\q)]^-1/4^
_refine_ls_extinction_method SHELXL
_refine_ls_goodness_of_fit_ref 1.039
_refine_ls_hydrogen_treatment constr
_refine_ls_matrix_type full
_refine_ls_number_parameters 162
_refine_ls_number_reflns 3682
_refine_ls_number_restraints 0
_refine_ls_restrained_S_all 1.039
_refine_ls_R_factor_all 0.0368
_refine_ls_R_factor_gt 0.0295
_refine_ls_shift/su_max 0.001
_refine_ls_shift/su_mean 0.000
_refine_ls_structure_factor_coef Fsqd
_refine_ls_weighting_details 'calc w=1/[\s^2^(Fo^2^)+(0.0274P)^2^+0.3089P] where P=(Fo^2^+2Fc^2^)/3'
_refine_ls_weighting_scheme calc
_refine_ls_wR_factor_gt 0.0669
_refine_ls_wR_factor_ref 0.0702
_reflns_number_gt 3136
_reflns_number_total 3682
_reflns_threshold_expression >2sigma(I)
_cod_data_source_file c0ob01118e.txt
_cod_data_source_block p212121
_cod_depositor_comments
;
The following automatic conversions were performed:
'_symmetry_cell_setting' value 'Orthorhombic' changed to 'orthorhombic'
according to '/home/saulius/struct/CIF-dictionaries/cif_core.dic'
dictionary named 'cif_core.dic' version 2.4.1 from 2010-06-29.

Automatic conversion script
Id: cif_fix_enum 1555 2011-01-17 13:19:09Z saulius 
;
_cod_original_sg_symbol_H-M P2(1)2(1)2(1)
_cod_database_code 7151814

loop_
_symmetry_equiv_pos_as_xyz
'x, y, z'
'-x+1/2, -y, z+1/2'
'-x, y+1/2, -z+1/2'
'x+1/2, -y+1/2, -z'

loop_
_atom_site_label
_atom_site_type_symbol
_atom_site_fract_x
_atom_site_fract_y
_atom_site_fract_z
_atom_site_U_iso_or_equiv
_atom_site_adp_type
_atom_site_occupancy
_atom_site_symmetry_multiplicity
_atom_site_calc_flag
_atom_site_refinement_flags
_atom_site_disorder_assembly
_atom_site_disorder_group
C1 C 0.3879(3) 0.7946(3) 0.1562(2) 0.0486(7) Uani 1 1 d . . .
C2 C 0.4401(3) 0.6777(3) 0.1562(3) 0.0518(8) Uani 1 1 d . . .
H2 H 0.3822 0.6245 0.1275 0.062 Uiso 1 1 calc R . .
C3 C 0.5456(3) 0.6750(3) 0.0827(3) 0.0552(8) Uani 1 1 d . . .
H3 H 0.5163 0.6834 0.0098 0.066 Uiso 1 1 calc R . .
C4 C 0.6252(3) 0.7755(2) 0.1030(2) 0.0459(7) Uani 1 1 d . . .
H4 H 0.6921 0.7706 0.0550 0.055 Uiso 1 1 calc R . .
C5 C 0.5625(3) 0.8873(3) 0.0837(3) 0.0553(8) Uani 1 1 d . . .
H5A H 0.6055 0.9488 0.1176 0.066 Uiso 1 1 calc R . .
H5B H 0.5611 0.9026 0.0078 0.066 Uiso 1 1 calc R . .
C6 C 0.4414(3) 0.8877(3) 0.1249(3) 0.0535(8) Uani 1 1 d . . .
H6 H 0.4020 0.9571 0.1285 0.064 Uiso 1 1 calc R . .
C7 C 0.6080(4) 0.5592(3) 0.0876(4) 0.0875(14) Uani 1 1 d . . .
H7A H 0.6716 0.5591 0.0383 0.131 Uiso 1 1 calc R . .
H7B H 0.5546 0.4992 0.0693 0.131 Uiso 1 1 calc R . .
H7C H 0.6368 0.5468 0.1584 0.131 Uiso 1 1 calc R . .
C8 C 0.8891(3) 0.6660(3) 0.1911(3) 0.0687(10) Uani 1 1 d . . .
H8A H 0.8649 0.5959 0.2243 0.103 Uiso 1 1 calc R . .
H8B H 0.9699 0.6787 0.2053 0.103 Uiso 1 1 calc R . .
H8C H 0.8770 0.6608 0.1156 0.103 Uiso 1 1 calc R . .
C9 C 0.8608(3) 0.9226(3) 0.1897(4) 0.0748(11) Uani 1 1 d . . .
H9A H 0.8597 0.9191 0.1134 0.112 Uiso 1 1 calc R . .
H9B H 0.9391 0.9336 0.2138 0.112 Uiso 1 1 calc R . .
H9C H 0.8135 0.9854 0.2133 0.112 Uiso 1 1 calc R . .
C10 C 0.8008(3) 0.7860(3) 0.3948(2) 0.0564(8) Uani 1 1 d . . .
C11 C 0.7306(5) 0.8868(4) 0.4355(4) 0.0896(14) Uani 1 1 d . . .
H11A H 0.6523 0.8810 0.4098 0.134 Uiso 1 1 calc R . .
H11B H 0.7646 0.9569 0.4106 0.134 Uiso 1 1 calc R . .
H11C H 0.7304 0.8862 0.5119 0.134 Uiso 1 1 calc R . .
C12 C 0.7462(4) 0.6751(3) 0.4341(3) 0.0833(13) Uani 1 1 d . . .
H12A H 0.7535 0.6706 0.5101 0.125 Uiso 1 1 calc R . .
H12B H 0.7851 0.6111 0.4020 0.125 Uiso 1 1 calc R . .
H12C H 0.6655 0.6737 0.4149 0.125 Uiso 1 1 calc R . .
C13 C 0.9254(4) 0.7972(5) 0.4365(4) 0.1023(16) Uani 1 1 d . . .
H13A H 0.9579 0.8686 0.4129 0.153 Uiso 1 1 calc R . .
H13B H 0.9715 0.7350 0.4098 0.153 Uiso 1 1 calc R . .
H13C H 0.9249 0.7951 0.5129 0.153 Uiso 1 1 calc R . .
I1 I 0.21838(2) 0.80396(3) 0.21874(2) 0.07868(12) Uani 1 1 d . . .
O2 O 0.66512(16) 0.77039(16) 0.21145(15) 0.0435(4) Uani 1 1 d . . .
O1 O 0.4662(2) 0.6426(2) 0.2618(2) 0.0739(7) Uani 1 1 d . . .
H1 H 0.5180 0.6832 0.2860 0.111 Uiso 1 1 calc R . .
Si1 Si 0.80291(7) 0.78664(7) 0.24525(6) 0.04554(19) Uani 1 1 d . . .

loop_
_atom_site_aniso_label
_atom_site_aniso_U_11
_atom_site_aniso_U_22
_atom_site_aniso_U_33
_atom_site_aniso_U_23
_atom_site_aniso_U_13
_atom_site_aniso_U_12
C1 0.0452(14) 0.0571(18) 0.0435(15) -0.0055(15) -0.0088(12) -0.0002(16)
C2 0.0527(16) 0.0406(16) 0.062(2) -0.0032(15) -0.0051(15) -0.0067(14)
C3 0.0596(18) 0.0517(18) 0.0543(18) -0.0166(15) -0.0060(15) 0.0021(15)
C4 0.0497(16) 0.0558(18) 0.0322(14) -0.0006(13) -0.0013(12) -0.0005(14)
C5 0.0599(19) 0.0557(19) 0.0503(19) 0.0113(15) -0.0091(16) -0.0103(16)
C6 0.0591(19) 0.0437(17) 0.0577(19) 0.0008(15) -0.0143(16) 0.0059(15)
C7 0.086(3) 0.053(2) 0.123(4) -0.029(2) 0.007(3) 0.008(2)
C8 0.0530(18) 0.079(2) 0.074(2) -0.0089(19) 0.0080(17) 0.0096(17)
C9 0.064(2) 0.070(2) 0.091(3) 0.016(2) -0.006(2) -0.0165(18)
C10 0.067(2) 0.0575(18) 0.0447(16) -0.0044(14) -0.0150(14) 0.0122(17)
C11 0.104(3) 0.091(3) 0.073(3) -0.036(2) -0.010(3) 0.023(3)
C12 0.114(4) 0.087(3) 0.0493(19) 0.012(2) -0.003(2) 0.005(2)
C13 0.080(3) 0.142(4) 0.085(3) -0.018(3) -0.044(2) 0.017(3)
I1 0.05116(13) 0.1037(2) 0.08119(19) -0.00789(16) 0.00454(12) 0.00260(13)
O2 0.0422(9) 0.0546(11) 0.0338(9) 0.0015(9) -0.0029(8) 0.0011(8)
O1 0.0744(17) 0.0732(16) 0.0742(17) 0.0310(14) 0.0030(14) 0.0007(12)
Si1 0.0415(4) 0.0494(4) 0.0457(4) 0.0015(3) -0.0033(3) -0.0001(3)

loop_
_atom_type_symbol
_atom_type_description
_atom_type_scat_dispersion_real
_atom_type_scat_dispersion_imag
_atom_type_scat_source
C C 0.0033 0.0016 'International Tables Vol C Tables 4.2.6.8 and 6.1.1.4'
H H 0.0000 0.0000 'International Tables Vol C Tables 4.2.6.8 and 6.1.1.4'
O O 0.0106 0.0060 'International Tables Vol C Tables 4.2.6.8 and 6.1.1.4'
I I -0.4742 1.8119 'International Tables Vol C Tables 4.2.6.8 and 6.1.1.4'
Si Si 0.0817 0.0704 'International Tables Vol C Tables 4.2.6.8 and 6.1.1.4'

loop_
_geom_angle_atom_site_label_1
_geom_angle_atom_site_label_2
_geom_angle_atom_site_label_3
_geom_angle
_geom_angle_site_symmetry_1
_geom_angle_site_symmetry_3
_geom_angle_publ_flag
C6 C1 C2 124.7(3) . . ?
C6 C1 I1 120.3(2) . . ?
C2 C1 I1 114.9(2) . . ?
O1 C2 C1 110.5(3) . . ?
O1 C2 C3 113.0(3) . . ?
C1 C2 C3 109.9(3) . . ?
O1 C2 H2 107.8 . . ?
C1 C2 H2 107.8 . . ?
C3 C2 H2 107.8 . . ?
C4 C3 C2 111.4(2) . . ?
C4 C3 C7 113.2(3) . . ?
C2 C3 C7 111.5(3) . . ?
C4 C3 H3 106.8 . . ?
C2 C3 H3 106.8 . . ?
C7 C3 H3 106.8 . . ?
O2 C4 C5 109.9(2) . . ?
O2 C4 C3 108.7(2) . . ?
C5 C4 C3 110.7(3) . . ?
O2 C4 H4 109.2 . . ?
C5 C4 H4 109.2 . . ?
C3 C4 H4 109.2 . . ?
C6 C5 C4 113.3(3) . . ?
C6 C5 H5A 108.9 . . ?
C4 C5 H5A 108.9 . . ?
C6 C5 H5B 108.9 . . ?
C4 C5 H5B 108.9 . . ?
H5A C5 H5B 107.7 . . ?
C1 C6 C5 122.9(3) . . ?
C1 C6 H6 118.5 . . ?
C5 C6 H6 118.5 . . ?
C3 C7 H7A 109.5 . . ?
C3 C7 H7B 109.5 . . ?
H7A C7 H7B 109.5 . . ?
C3 C7 H7C 109.5 . . ?
H7A C7 H7C 109.5 . . ?
H7B C7 H7C 109.5 . . ?
Si1 C8 H8A 109.5 . . ?
Si1 C8 H8B 109.5 . . ?
H8A C8 H8B 109.5 . . ?
Si1 C8 H8C 109.5 . . ?
H8A C8 H8C 109.5 . . ?
H8B C8 H8C 109.5 . . ?
Si1 C9 H9A 109.5 . . ?
Si1 C9 H9B 109.5 . . ?
H9A C9 H9B 109.5 . . ?
Si1 C9 H9C 109.5 . . ?
H9A C9 H9C 109.5 . . ?
H9B C9 H9C 109.5 . . ?
C11 C10 C12 109.3(3) . . ?
C11 C10 C13 108.5(4) . . ?
C12 C10 C13 110.4(4) . . ?
C11 C10 Si1 110.0(3) . . ?
C12 C10 Si1 109.5(2) . . ?
C13 C10 Si1 109.2(3) . . ?
C10 C11 H11A 109.5 . . ?
C10 C11 H11B 109.5 . . ?
H11A C11 H11B 109.5 . . ?
C10 C11 H11C 109.5 . . ?
H11A C11 H11C 109.5 . . ?
H11B C11 H11C 109.5 . . ?
C10 C12 H12A 109.5 . . ?
C10 C12 H12B 109.5 . . ?
H12A C12 H12B 109.5 . . ?
C10 C12 H12C 109.5 . . ?
H12A C12 H12C 109.5 . . ?
H12B C12 H12C 109.5 . . ?
C10 C13 H13A 109.5 . . ?
C10 C13 H13B 109.5 . . ?
H13A C13 H13B 109.5 . . ?
C10 C13 H13C 109.5 . . ?
H13A C13 H13C 109.5 . . ?
H13B C13 H13C 109.5 . . ?
C4 O2 Si1 123.00(18) . . ?
C2 O1 H1 109.5 . . ?
O2 Si1 C8 109.43(15) . . ?
O2 Si1 C9 110.26(15) . . ?
C8 Si1 C9 108.64(19) . . ?
O2 Si1 C10 104.09(14) . . ?
C8 Si1 C10 111.80(17) . . ?
C9 Si1 C10 112.54(18) . . ?

loop_
_geom_bond_atom_site_label_1
_geom_bond_atom_site_label_2
_geom_bond_distance
_geom_bond_site_symmetry_2
_geom_bond_publ_flag
C1 C6 1.311(5) . ?
C1 C2 1.491(4) . ?
C1 I1 2.108(3) . ?
C2 O1 1.420(4) . ?
C2 C3 1.528(5) . ?
C2 H2 0.9800 . ?
C3 C4 1.512(4) . ?
C3 C7 1.532(5) . ?
C3 H3 0.9800 . ?
C4 O2 1.440(3) . ?
C4 C5 1.511(4) . ?
C4 H4 0.9800 . ?
C5 C6 1.488(5) . ?
C5 H5A 0.9700 . ?
C5 H5B 0.9700 . ?
C6 H6 0.9300 . ?
C7 H7A 0.9600 . ?
C7 H7B 0.9600 . ?
C7 H7C 0.9600 . ?
C8 Si1 1.853(4) . ?
C8 H8A 0.9600 . ?
C8 H8B 0.9600 . ?
C8 H8C 0.9600 . ?
C9 Si1 1.858(4) . ?
C9 H9A 0.9600 . ?
C9 H9B 0.9600 . ?
C9 H9C 0.9600 . ?
C10 C11 1.516(5) . ?
C10 C12 1.522(5) . ?
C10 C13 1.535(5) . ?
C10 Si1 1.878(3) . ?
C11 H11A 0.9600 . ?
C11 H11B 0.9600 . ?
C11 H11C 0.9600 . ?
C12 H12A 0.9600 . ?
C12 H12B 0.9600 . ?
C12 H12C 0.9600 . ?
C13 H13A 0.9600 . ?
C13 H13B 0.9600 . ?
C13 H13C 0.9600 . ?
O2 Si1 1.654(2) . ?
O1 H1 0.8200 . ?

loop_
_geom_torsion_atom_site_label_1
_geom_torsion_atom_site_label_2
_geom_torsion_atom_site_label_3
_geom_torsion_atom_site_label_4
_geom_torsion
_geom_torsion_site_symmetry_1
_geom_torsion_site_symmetry_2
_geom_torsion_site_symmetry_3
_geom_torsion_site_symmetry_4
_geom_torsion_publ_flag
C6 C1 C2 O1 106.6(4) . . . . ?
I1 C1 C2 O1 -70.5(3) . . . . ?
C6 C1 C2 C3 -18.7(4) . . . . ?
I1 C1 C2 C3 164.20(19) . . . . ?
O1 C2 C3 C4 -76.2(3) . . . . ?
C1 C2 C3 C4 47.7(3) . . . . ?
O1 C2 C3 C7 51.3(4) . . . . ?
C1 C2 C3 C7 175.2(3) . . . . ?
C2 C3 C4 O2 60.4(3) . . . . ?
C7 C3 C4 O2 -66.2(4) . . . . ?
C2 C3 C4 C5 -60.4(3) . . . . ?
C7 C3 C4 C5 173.0(3) . . . . ?
O2 C4 C5 C6 -79.1(3) . . . . ?
C3 C4 C5 C6 41.0(4) . . . . ?
C2 C1 C6 C5 0.7(5) . . . . ?
I1 C1 C6 C5 177.7(2) . . . . ?
C4 C5 C6 C1 -12.0(5) . . . . ?
C5 C4 O2 Si1 -105.8(3) . . . . ?
C3 C4 O2 Si1 132.8(2) . . . . ?
C4 O2 Si1 C8 -65.7(2) . . . . ?
C4 O2 Si1 C9 53.8(3) . . . . ?
C4 O2 Si1 C10 174.7(2) . . . . ?
C11 C10 Si1 O2 -62.6(3) . . . . ?
C12 C10 Si1 O2 57.5(3) . . . . ?
C13 C10 Si1 O2 178.4(3) . . . . ?
C11 C10 Si1 C8 179.4(3) . . . . ?
C12 C10 Si1 C8 -60.6(3) . . . . ?
C13 C10 Si1 C8 60.4(3) . . . . ?
C11 C10 Si1 C9 56.8(3) . . . . ?
C12 C10 Si1 C9 176.8(3) . . . . ?
C13 C10 Si1 C9 -62.2(4) . . . . ?

loop_
_cod_related_entry_id
_cod_related_entry_database
_cod_related_entry_code
1 ChemSpider 29435158
